data_7130256
loop_
_publ_author_name
'Breton, Logan S.'
'Morrison, Gregory'
'Lacroix, Matthew'
'Halasyamani, P. Shiv'
'Zur Loye, Hans-Conrad'

_publ_section_title
;
 Lanthanide Thioborates, an Emerging Class of Nonlinear Optical Materials,
 Efficiently Synthesized Using the Boron-Chalcogen Mixture Method
;
_journal_name_full 'Chemical Communications'
_journal_paper_doi 10.1039/D2CC01260J
_journal_year 2022
_chemical_formula_moiety 'B La S3'
_chemical_formula_sum 'B La S3'
_chemical_formula_weight 245.90
_chemical_name_systematic 'Lanthanum Orthothioborate'
_space_group_crystal_system orthorhombic
_space_group_IT_number 33
_space_group_name_Hall 'P 2c -2n'
_space_group_name_H-M_alt 'P n a 21'
_atom_sites_solution_primary direct
_audit_creation_date 2022-01-24
_audit_creation_method
;
Olex2 1.3
(compiled 2020.11.12 svn.r5f609507 for OlexSys, GUI svn.r6408)
;
_audit_update_record
;
2022-02-25 deposited with the CCDC.	2022-06-20 downloaded from the CCDC.
;
_cell_angle_alpha 90
_cell_angle_beta 90
_cell_angle_gamma 90
_cell_formula_units_Z 4
_cell_length_a 7.6766(2)
_cell_length_b 6.04450(10)
_cell_length_c 8.9940(2)
_cell_measurement_reflns_used 9730
_cell_measurement_temperature 301.76
_cell_measurement_theta_max 36.29
_cell_measurement_theta_min 2.65
_cell_volume 417.332(16)
_computing_cell_refinement 'SAINT V8.40B (?, 2016)'
_computing_data_reduction 'SAINT V8.40B (?, 2016)'
_computing_molecular_graphics 'Olex2 1.3 (Dolomanov et al., 2009)'
_computing_publication_material 'Olex2 1.3 (Dolomanov et al., 2009)'
_computing_structure_refinement 'SHELXL 2018/3 (Sheldrick, 2015)'
_computing_structure_solution 'SHELXS  (Sheldrick, 2008)'
_diffrn_ambient_temperature 301.76
_diffrn_measured_fraction_theta_full 0.993
_diffrn_measured_fraction_theta_max 0.997
_diffrn_measurement_device_type 'Bruker APEX-II CCD'
_diffrn_measurement_method '\f and \w scans'
_diffrn_radiation_type MoK\a
_diffrn_radiation_wavelength 0.71073
_diffrn_reflns_av_R_equivalents 0.0326
_diffrn_reflns_av_unetI/netI 0.0114
_diffrn_reflns_Laue_measured_fraction_full 0.993
_diffrn_reflns_Laue_measured_fraction_max 0.997
_diffrn_reflns_limit_h_max 12
_diffrn_reflns_limit_h_min -12
_diffrn_reflns_limit_k_max 10
_diffrn_reflns_limit_k_min -10
_diffrn_reflns_limit_l_max 14
_diffrn_reflns_limit_l_min -14
_diffrn_reflns_number 44332
_diffrn_reflns_point_group_measured_fraction_full 0.989
_diffrn_reflns_point_group_measured_fraction_max 0.996
_diffrn_reflns_theta_full 25.242
_diffrn_reflns_theta_max 36.286
_diffrn_reflns_theta_min 4.062
_diffrn_source_current 1.4
_diffrn_source_power 0.07
_diffrn_source_voltage 50.0
_diffrn_standards_number 0
_exptl_absorpt_coefficient_mu 11.504
_exptl_absorpt_correction_T_max 0.2740
_exptl_absorpt_correction_T_min 0.1896
_exptl_absorpt_correction_type multi-scan
_exptl_absorpt_process_details
;
SADABS-2016/2 (Bruker,2016) was used for absorption correction.
wR2(int) was 0.1116 before and 0.0541 after correction.
The Ratio of minimum to maximum transmission is 0.6920.
The \l/2 correction factor is Not present.
;
_exptl_crystal_colour orange
_exptl_crystal_colour_primary orange
_exptl_crystal_density_diffrn 3.914
_exptl_crystal_description block/shard
_exptl_crystal_F_000 440
_exptl_crystal_size_max 0.06
_exptl_crystal_size_mid 0.05
_exptl_crystal_size_min 0.03
_refine_diff_density_max 0.502
_refine_diff_density_min -0.335
_refine_diff_density_rms 0.072
_refine_ls_abs_structure_details
;
 Refined as an inversion twin.
;
_refine_ls_abs_structure_Flack 0.144(10)
_refine_ls_extinction_coef 0.0091(4)
_refine_ls_extinction_expression Fc^*^=kFc[1+0.001xFc^2^\l^3^/sin(2\q)]^-1/4^
_refine_ls_extinction_method 'SHELXL-2018/3 (Sheldrick 2018)'
_refine_ls_goodness_of_fit_ref 1.194
_refine_ls_hydrogen_treatment undef
_refine_ls_matrix_type full
_refine_ls_number_parameters 48
_refine_ls_number_reflns 2007
_refine_ls_number_restraints 1
_refine_ls_restrained_S_all 1.194
_refine_ls_R_factor_all 0.0076
_refine_ls_R_factor_gt 0.0076
_refine_ls_shift/su_max 0.001
_refine_ls_shift/su_mean 0.000
_refine_ls_structure_factor_coef Fsqd
_refine_ls_weighting_details 'w=1/[\s^2^(Fo^2^)+(0.0017P)^2^+0.1265P] where P=(Fo^2^+2Fc^2^)/3'
_refine_ls_weighting_scheme calc
_refine_ls_wR_factor_gt 0.0177
_refine_ls_wR_factor_ref 0.0177
_reflns_Friedel_coverage 0.902
_reflns_Friedel_fraction_full 0.986
_reflns_Friedel_fraction_max 0.995
_reflns_number_gt 2007
_reflns_number_total 2007
_reflns_threshold_expression 'I > 2\s(I)'
_cod_data_source_file d2cc01260j2.cif
_cod_data_source_block lb2055a_os
_cod_database_code 7130256
_shelx_shelxl_version_number 2018/3
_shelx_space_group_comment
;
The symmetry employed for this shelxl refinement is uniquely defined
by the following loop, which should always be used as a source of
symmetry information in preference to the above space-group names.
They are only intended as comments.
;
_shelx_estimated_absorpt_t_max 0.724
_shelx_estimated_absorpt_t_min 0.545
_olex2_refinement_description
;
1. Twinned data refinement
 Scales: 0.856(10)
 0.144(10)
;
_olex2_submission_special_instructions 'No special instructions were received'

loop_
_space_group_symop_operation_xyz
'x, y, z'
'-x, -y, z+1/2'
'-x+1/2, y+1/2, z+1/2'
'x+1/2, -y+1/2, z'

loop_
_atom_site_label
_atom_site_type_symbol
_atom_site_fract_x
_atom_site_fract_y
_atom_site_fract_z
_atom_site_U_iso_or_equiv
_atom_site_adp_type
_atom_site_occupancy
_atom_site_site_symmetry_order
_atom_site_calc_flag
_atom_site_refinement_flags_posn
_atom_site_refinement_flags_adp
_atom_site_refinement_flags_occupancy
_atom_site_disorder_assembly
_atom_site_disorder_group
La1 La 0.38709(2) 0.07076(2) 0.38468(3) 0.01005(3) Uani 1 1 d . . . . .
S3 S -0.00326(5) -0.09076(6) 0.39805(6) 0.01313(7) Uani 1 1 d . . . . .
S1 S 0.70466(6) 0.13719(7) 0.58949(5) 0.01201(8) Uani 1 1 d . . . . .
S2 S 0.67408(6) 0.16604(7) 0.17572(5) 0.01083(7) Uani 1 1 d . . . . .
B1 B 0.6468(3) 0.4068(3) 0.0564(2) 0.0115(3) Uani 1 1 d . . . . .

loop_
_atom_site_aniso_label
_atom_site_aniso_U_11
_atom_site_aniso_U_22
_atom_site_aniso_U_33
_atom_site_aniso_U_23
_atom_site_aniso_U_13
_atom_site_aniso_U_12
La1 0.01104(4) 0.01040(4) 0.00869(4) 0.00047(4) 0.00018(4) 0.00084(2)
S3 0.01348(13) 0.01426(14) 0.01165(19) 0.00107(15) 0.00193(15) -0.00199(11)
S1 0.01426(16) 0.00981(16) 0.01197(18) 0.00140(14) 0.00151(15) 0.00120(13)
S2 0.01369(17) 0.00939(15) 0.00941(16) 0.00039(13) 0.00011(14) -0.00075(12)
B1 0.0125(7) 0.0112(7) 0.0107(7) 0.0002(5) 0.0002(6) 0.0009(5)

loop_
_atom_type_symbol
_atom_type_description
_atom_type_scat_dispersion_real
_atom_type_scat_dispersion_imag
_atom_type_scat_source
B B 0.0013 0.0007 'International Tables Vol C Tables 4.2.6.8 and 6.1.1.4'
La La -0.2871 2.4523 'International Tables Vol C Tables 4.2.6.8 and 6.1.1.4'
S S 0.1246 0.1234 'International Tables Vol C Tables 4.2.6.8 and 6.1.1.4'

loop_
_geom_angle_atom_site_label_1
_geom_angle_atom_site_label_2
_geom_angle_atom_site_label_3
_geom_angle
_geom_angle_site_symmetry_1
_geom_angle_site_symmetry_3
_geom_angle_publ_flag
S3 La1 S3 122.891(11) . 4 ?
S3 La1 S3 148.528(14) 4_545 4 ?
S3 La1 S3 88.048(7) 4_545 . ?
S3 La1 S1 83.167(12) 4_545 . ?
S1 La1 S3 119.631(15) 2_654 4 ?
S1 La1 S3 72.929(13) 4_455 . ?
S1 La1 S3 71.529(14) 2_654 . ?
S1 La1 S3 72.575(13) 2_654 4_545 ?
S1 La1 S3 69.369(12) . 4 ?
S1 La1 S3 133.697(16) 4_455 4_545 ?
S1 La1 S3 140.276(15) . . ?
S1 La1 S3 61.023(12) 4_455 4 ?
S1 La1 S1 85.602(14) 4_455 . ?
S1 La1 S1 134.145(8) 4_455 2_654 ?
S1 La1 S1 139.817(10) 2_654 . ?
S1 La1 S2 70.371(15) 4_455 2_655 ?
S1 La1 S2 79.035(11) 4_455 4_455 ?
S1 La1 S2 130.062(12) 4_455 . ?
S2 La1 S3 90.272(13) . 4_545 ?
S2 La1 S3 69.042(12) . 4 ?
S2 La1 S3 117.754(14) 2_655 4 ?
S2 La1 S3 70.443(12) 4_455 . ?
S2 La1 S3 69.325(13) 4_455 4 ?
S2 La1 S3 70.883(13) 2_655 . ?
S2 La1 S3 63.513(14) 2_655 4_545 ?
S2 La1 S3 134.092(14) 4_455 4_545 ?
S2 La1 S3 142.524(15) . . ?
S2 La1 S1 70.531(13) 2_655 . ?
S2 La1 S1 138.376(13) 4_455 . ?
S2 La1 S1 76.396(11) . . ?
S2 La1 S1 72.283(14) . 2_654 ?
S2 La1 S1 62.364(14) 4_455 2_654 ?
S2 La1 S1 121.891(11) 2_655 2_654 ?
S2 La1 S2 139.478(8) . 2_655 ?
S2 La1 S2 136.068(7) 4_455 2_655 ?
S2 La1 S2 84.438(13) . 4_455 ?
La1 S3 La1 148.529(14) 4_445 4_455 ?
La1 S3 La1 86.869(9) . 4_455 ?
La1 S3 La1 124.061(13) 4_445 . ?
B1 S3 La1 83.05(6) 3_545 4_455 ?
B1 S3 La1 81.56(6) 3_545 4_445 ?
B1 S3 La1 127.88(7) 3_545 . ?
La1 S1 La1 94.668(16) 4 . ?
La1 S1 La1 106.659(14) 2_655 . ?
La1 S1 La1 157.05(2) 4 2_655 ?
B1 S1 La1 107.31(6) 3_645 . ?
B1 S1 La1 93.37(6) 3_645 4 ?
B1 S1 La1 88.37(6) 3_645 2_655 ?
La1 S2 La1 110.073(14) . 2_654 ?
La1 S2 La1 153.151(17) 4 2_654 ?
La1 S2 La1 96.490(16) . 4 ?
B1 S2 La1 81.37(6) . 2_654 ?
B1 S2 La1 116.44(6) . . ?
B1 S2 La1 90.48(6) . 4 ?
S3 B1 S1 120.35(10) 3_554 3_654 ?
S3 B1 S2 122.91(11) 3_554 . ?
S2 B1 S1 116.23(11) . 3_654 ?

loop_
_geom_bond_atom_site_label_1
_geom_bond_atom_site_label_2
_geom_bond_distance
_geom_bond_site_symmetry_2
_geom_bond_publ_flag
La1 S3 3.1539(4) . ?
La1 S3 3.2561(4) 4 ?
La1 S3 3.0234(4) 4_545 ?
La1 S1 3.0207(6) 2_654 ?
La1 S1 3.0818(5) . ?
La1 S1 2.9104(5) 4_455 ?
La1 S2 3.0201(5) 2_655 ?
La1 S2 2.9558(5) 4_455 ?
La1 S2 2.9526(5) . ?
S3 B1 1.800(2) 3_545 ?
S1 B1 1.8245(19) 3_645 ?
S2 B1 1.8204(19) . ?

loop_
_geom_torsion_atom_site_label_1
_geom_torsion_atom_site_label_2
_geom_torsion_atom_site_label_3
_geom_torsion_atom_site_label_4
_geom_torsion
_geom_torsion_site_symmetry_1
_geom_torsion_site_symmetry_2
_geom_torsion_site_symmetry_3
_geom_torsion_site_symmetry_4
_geom_torsion_publ_flag
La1 S2 B1 S3 -75.09(13) . . . 3_554 ?
La1 S2 B1 S3 -172.59(11) 4 . . 3_554 ?
La1 S2 B1 S3 33.10(11) 2_654 . . 3_554 ?
La1 S2 B1 S1 113.07(9) . . . 3_654 ?
La1 S2 B1 S1 -138.74(11) 2_654 . . 3_654 ?
La1 S2 B1 S1 15.58(10) 4 . . 3_654 ?

loop_
_twin_individual_id
_twin_individual_mass_fraction_refined
1 0.856(10)
2 0.144(10)
